data_7049690
loop_
_publ_author_name
'Dankhoff, Katja'
'Weber, Birgit'

_publ_section_title
;
 Isostructural iron(iii) spin crossover complexes with a tridentate Schiff
 base-like ligand: X-ray structures and magnetic properties.
;
_journal_issue 41
_journal_name_full 'Dalton transactions (Cambridge, England : 2003)'
_journal_page_first 15376
_journal_page_last 15380
_journal_paper_doi 10.1039/c9dt00846b
_journal_volume 48
_journal_year 2019
_chemical_formula_moiety 'C24 H26 Fe N4 O4, B F4'
_chemical_formula_sum 'C24 H26 B F4 Fe N4 O4'
_chemical_formula_weight 577.15
_chemical_name_common '[Fe(L30b)2](BF4)'
_space_group_crystal_system orthorhombic
_space_group_IT_number 19
_space_group_name_Hall 'P 2ac 2ab'
_space_group_name_H-M_alt 'P 21 21 21'
_symmetry_space_group_name_Hall 'P 2ac 2ab'
_symmetry_space_group_name_H-M 'P 21 21 21'
_atom_sites_solution_hydrogens geom
_audit_creation_date 2018-12-03
_audit_creation_method SHELXL-2014/7
_audit_update_record
;
2019-02-22 deposited with the CCDC.    2019-04-12 downloaded from the CCDC.
;
_cell_angle_alpha 90
_cell_angle_beta 90
_cell_angle_gamma 90
_cell_formula_units_Z 4
_cell_length_a 8.6392(3)
_cell_length_b 16.7578(5)
_cell_length_c 17.6029(8)
_cell_measurement_reflns_used 5885
_cell_measurement_temperature 175(2)
_cell_measurement_theta_max 28.5
_cell_measurement_theta_min 1.7
_cell_volume 2548.44(16)
_computing_cell_refinement X-AREA-STOE
_computing_data_collection X-AREA-STOE
_computing_data_reduction X-AREA-STOE
_computing_molecular_graphics ORTEP-III
_computing_publication_material PLATON
_computing_structure_refinement 'SHELXL-2014 (Sheldrick, 2014)'
_computing_structure_solution SIR97
_diffrn_ambient_temperature 175(2)
_diffrn_detector_area_resol_mean 9
_diffrn_measured_fraction_theta_full 0.991
_diffrn_measured_fraction_theta_max 0.950
_diffrn_measurement_device_type STOE-STADIVARI
_diffrn_measurement_method omega-scan
_diffrn_radiation_type MoK\a
_diffrn_radiation_wavelength 0.71073
_diffrn_reflns_av_R_equivalents 0.0537
_diffrn_reflns_av_unetI/netI 0.1067
_diffrn_reflns_Laue_measured_fraction_full 0.991
_diffrn_reflns_Laue_measured_fraction_max 0.950
_diffrn_reflns_limit_h_max 5
_diffrn_reflns_limit_h_min -11
_diffrn_reflns_limit_k_max 21
_diffrn_reflns_limit_k_min -22
_diffrn_reflns_limit_l_max 22
_diffrn_reflns_limit_l_min -18
_diffrn_reflns_number 12870
_diffrn_reflns_point_group_measured_fraction_full 0.974
_diffrn_reflns_point_group_measured_fraction_max 0.912
_diffrn_reflns_theta_full 25.242
_diffrn_reflns_theta_max 28.491
_diffrn_reflns_theta_min 1.678
_diffrn_source 'fine-focus sealed tube'
_exptl_absorpt_coefficient_mu 0.660
_exptl_absorpt_correction_type none
_exptl_crystal_colour purple
_exptl_crystal_density_diffrn 1.504
_exptl_crystal_density_method 'not measured'
_exptl_crystal_description plate
_exptl_crystal_F_000 1188
_exptl_crystal_size_max 0.115
_exptl_crystal_size_mid 0.052
_exptl_crystal_size_min 0.029
_refine_diff_density_max 0.564
_refine_diff_density_min -0.565
_refine_diff_density_rms 0.069
_refine_ls_abs_structure_details
;
 Flack x determined using 1200 quotients [(I+)-(I-)]/[(I+)+(I-)]
 (Parsons, Flack and Wagner, Acta Cryst. B69 (2013) 249-259).
;
_refine_ls_abs_structure_Flack -0.030(17)
_refine_ls_extinction_method none
_refine_ls_goodness_of_fit_ref 0.888
_refine_ls_hydrogen_treatment constr
_refine_ls_matrix_type full
_refine_ls_number_parameters 343
_refine_ls_number_reflns 5894
_refine_ls_number_restraints 0
_refine_ls_restrained_S_all 0.888
_refine_ls_R_factor_all 0.0876
_refine_ls_R_factor_gt 0.0461
_refine_ls_shift/su_max 0.001
_refine_ls_shift/su_mean 0.000
_refine_ls_structure_factor_coef Fsqd
_refine_ls_weighting_details 'w=1/[\s^2^(Fo^2^)+(0.0395P)^2^] where P=(Fo^2^+2Fc^2^)/3'
_refine_ls_weighting_scheme calc
_refine_ls_wR_factor_gt 0.0848
_refine_ls_wR_factor_ref 0.0940
_reflns_Friedel_coverage 0.705
_reflns_Friedel_fraction_full 0.951
_reflns_Friedel_fraction_max 0.862
_reflns_number_gt 3787
_reflns_number_total 5894
_reflns_threshold_expression 'I > 2\s(I)'
_cod_data_source_file c9dt00846b2.cif
_cod_data_source_block kd070
_cod_depositor_comments 'Adding full bibliography for 7049690--7049693.cif.'
_cod_database_code 7049690
_shelx_space_group_comment
;
The symmetry employed for this shelxl refinement is uniquely defined
by the following loop, which should always be used as a source of
symmetry information in preference to the above space-group names.
They are only intended as comments.
;

loop_
_space_group_symop_operation_xyz
'x, y, z'
'-x+1/2, -y, z+1/2'
'x+1/2, -y+1/2, -z'
'-x, y+1/2, -z+1/2'

loop_
_atom_site_label
_atom_site_type_symbol
_atom_site_fract_x
_atom_site_fract_y
_atom_site_fract_z
_atom_site_U_iso_or_equiv
_atom_site_adp_type
_atom_site_occupancy
_atom_site_site_symmetry_order
_atom_site_calc_flag
_atom_site_refinement_flags_posn
_atom_site_refinement_flags_adp
C1 C 0.6859(5) 0.9649(3) 0.7034(3) 0.0255(12) Uani 1 1 d . .
H1 H 0.6613 0.9109 0.7145 0.031 Uiso 1 1 calc R U
C2 C 0.7327(5) 0.9838(3) 0.6310(3) 0.0275(12) Uani 1 1 d . .
H2 H 0.7399 0.9436 0.5931 0.033 Uiso 1 1 calc R U
C3 C 0.7690(5) 1.0618(3) 0.6144(3) 0.0290(12) Uani 1 1 d . .
H3 H 0.8027 1.0764 0.5650 0.035 Uiso 1 1 calc R U
C4 C 0.7554(5) 1.1193(3) 0.6717(3) 0.0259(12) Uani 1 1 d . .
H4 H 0.7786 1.1737 0.6616 0.031 Uiso 1 1 calc R U
C5 C 0.7078(5) 1.0958(3) 0.7430(3) 0.0207(11) Uani 1 1 d . .
C6 C 0.6922(6) 1.1537(3) 0.8075(3) 0.0285(13) Uani 1 1 d . .
H6A H 0.7959 1.1679 0.8272 0.034 Uiso 1 1 calc R U
H6B H 0.6413 1.2031 0.7895 0.034 Uiso 1 1 calc R U
C7 C 0.5265(5) 1.1662(3) 0.9136(3) 0.0196(11) Uani 1 1 d . .
H7 H 0.5328 1.2212 0.9011 0.023 Uiso 1 1 calc R U
C8 C 0.4331(5) 1.0683(3) 1.0060(3) 0.0230(11) Uani 1 1 d . .
C9 C 0.3546(6) 1.0449(3) 1.0780(3) 0.0371(14) Uani 1 1 d . .
H9A H 0.3680 0.9875 1.0865 0.056 Uiso 1 1 calc R U
H9B H 0.2440 1.0574 1.0745 0.056 Uiso 1 1 calc R U
H9C H 0.4002 1.0745 1.1205 0.056 Uiso 1 1 calc R U
C10 C 0.3604(6) 1.2136(3) 1.0187(3) 0.0304(13) Uani 1 1 d . .
C11 C 0.3872(7) 1.2978(3) 0.9919(3) 0.0349(13) Uani 1 1 d . .
H11A H 0.3361 1.3056 0.9427 0.052 Uiso 1 1 calc R U
H11B H 0.4986 1.3072 0.9864 0.052 Uiso 1 1 calc R U
H11C H 0.3443 1.3353 1.0290 0.052 Uiso 1 1 calc R U
C14 C 0.4392(5) 1.1472(3) 0.9789(3) 0.0205(11) Uani 1 1 d . .
C21 C 0.2732(5) 1.0313(3) 0.8088(3) 0.0271(12) Uani 1 1 d . .
H21 H 0.3011 1.0855 0.8168 0.033 Uiso 1 1 calc R U
C22 C 0.1288(5) 1.0141(3) 0.7802(3) 0.0328(14) Uani 1 1 d . .
H22 H 0.0585 1.0556 0.7677 0.039 Uiso 1 1 calc R U
C23 C 0.0884(6) 0.9353(3) 0.7701(3) 0.0285(12) Uani 1 1 d . .
H23 H -0.0112 0.9221 0.7511 0.034 Uiso 1 1 calc R U
C24 C 0.1922(5) 0.8758(3) 0.7877(3) 0.0257(12) Uani 1 1 d . .
H24 H 0.1655 0.8213 0.7809 0.031 Uiso 1 1 calc R U
C25 C 0.3367(5) 0.8972(3) 0.8155(3) 0.0207(11) Uani 1 1 d . .
C26 C 0.4555(5) 0.8355(3) 0.8389(3) 0.0329(14) Uani 1 1 d . .
H26A H 0.4115 0.8008 0.8790 0.040 Uiso 1 1 calc R U
H26B H 0.4820 0.8015 0.7948 0.040 Uiso 1 1 calc R U
C27 C 0.7052(6) 0.8264(3) 0.8892(3) 0.0236(11) Uani 1 1 d . .
H27 H 0.6846 0.7711 0.8827 0.028 Uiso 1 1 calc R U
C28 C 0.8501(5) 0.8453(3) 0.9211(3) 0.0254(12) Uani 1 1 d . .
C29 C 0.8936(6) 0.9251(3) 0.9326(3) 0.0274(11) Uani 1 1 d . .
C30 C 1.0406(5) 0.9509(3) 0.9711(3) 0.0369(15) Uani 1 1 d . .
H30A H 1.0443 1.0093 0.9734 0.055 Uiso 1 1 calc R U
H30B H 1.1298 0.9311 0.9423 0.055 Uiso 1 1 calc R U
H30C H 1.0436 0.9291 1.0228 0.055 Uiso 1 1 calc R U
C31 C 0.9516(7) 0.7779(4) 0.9416(4) 0.0495(18) Uani 1 1 d . .
C32 C 0.8970(7) 0.6946(3) 0.9373(3) 0.0420(15) Uani 1 1 d . .
H32A H 0.8886 0.6785 0.8839 0.063 Uiso 1 1 calc R U
H32B H 0.7953 0.6903 0.9616 0.063 Uiso 1 1 calc R U
H32C H 0.9707 0.6597 0.9634 0.063 Uiso 1 1 calc R U
B1 B 0.1506(8) 1.2417(4) 0.8038(4) 0.0374(17) Uani 1 1 d . .
N1 N 0.6734(4) 1.0196(2) 0.7595(2) 0.0176(9) Uani 1 1 d . .
N2 N 0.5997(4) 1.11748(19) 0.8681(2) 0.0188(9) Uani 1 1 d . .
N21 N 0.3766(4) 0.9734(2) 0.8258(2) 0.0203(9) Uani 1 1 d . .
N22 N 0.5960(4) 0.8746(2) 0.8676(3) 0.0211(9) Uani 1 1 d . .
O1 O 0.5004(3) 1.0098(2) 0.97217(17) 0.0236(7) Uani 1 1 d . .
O2 O 0.2739(4) 1.2014(2) 1.0732(2) 0.0422(10) Uani 1 1 d . .
O21 O 0.8058(3) 0.98334(19) 0.91336(19) 0.0280(9) Uani 1 1 d . .
O22 O 1.0914(6) 0.7877(3) 0.9561(4) 0.097(2) Uani 1 1 d . .
F1 F 0.0470(4) 1.2223(2) 0.7474(2) 0.0600(11) Uani 1 1 d . .
F2 F 0.1221(4) 1.31892(18) 0.8282(2) 0.0629(11) Uani 1 1 d . .
F3 F 0.3005(4) 1.2355(2) 0.7771(2) 0.0688(12) Uani 1 1 d . .
F4 F 0.1309(4) 1.19059(18) 0.8629(2) 0.0516(9) Uani 1 1 d . .
Fe1 Fe 0.59672(7) 0.99657(4) 0.87259(4) 0.01782(15) Uani 1 1 d . .

loop_
_atom_site_aniso_label
_atom_site_aniso_U_11
_atom_site_aniso_U_22
_atom_site_aniso_U_33
_atom_site_aniso_U_23
_atom_site_aniso_U_13
_atom_site_aniso_U_12
C1 0.027(3) 0.021(2) 0.029(3) -0.008(2) 0.001(3) 0.002(2)
C2 0.034(3) 0.028(3) 0.020(3) -0.006(3) -0.001(3) -0.003(2)
C3 0.032(3) 0.037(3) 0.018(3) 0.001(3) 0.002(2) -0.006(2)
C4 0.031(3) 0.028(3) 0.019(3) 0.004(2) 0.001(3) -0.001(2)
C5 0.017(2) 0.023(3) 0.022(3) -0.004(2) 0.004(2) 0.003(2)
C6 0.036(3) 0.028(3) 0.021(3) -0.003(2) 0.009(3) -0.004(2)
C7 0.019(2) 0.019(2) 0.020(3) -0.002(2) -0.007(2) -0.0014(19)
C8 0.017(3) 0.038(3) 0.014(3) -0.002(2) -0.006(2) 0.004(2)
C9 0.041(3) 0.045(3) 0.025(3) -0.001(3) 0.009(3) 0.000(3)
C10 0.024(3) 0.039(3) 0.028(3) -0.004(3) -0.006(3) 0.007(2)
C11 0.041(3) 0.028(3) 0.036(3) -0.005(2) -0.003(3) 0.012(3)
C14 0.016(3) 0.028(3) 0.018(3) -0.001(2) -0.003(2) 0.005(2)
C21 0.028(3) 0.027(3) 0.027(3) -0.002(2) -0.003(3) 0.006(2)
C22 0.022(3) 0.042(4) 0.034(3) 0.001(3) -0.009(2) 0.011(2)
C23 0.016(2) 0.046(3) 0.024(3) -0.002(2) -0.004(2) -0.001(3)
C24 0.022(3) 0.032(3) 0.023(3) -0.004(2) -0.004(2) -0.008(2)
C25 0.016(2) 0.029(3) 0.017(3) -0.002(2) 0.004(2) -0.002(2)
C26 0.024(3) 0.024(3) 0.051(4) -0.004(3) -0.009(3) -0.005(2)
C27 0.025(2) 0.024(2) 0.022(3) 0.004(2) 0.006(2) 0.001(2)
C28 0.022(3) 0.029(3) 0.025(3) 0.006(2) -0.004(2) 0.000(2)
C29 0.021(2) 0.044(3) 0.017(3) 0.002(2) 0.000(3) 0.003(3)
C30 0.022(3) 0.056(4) 0.033(4) -0.009(3) -0.008(3) -0.004(3)
C31 0.031(3) 0.055(4) 0.063(5) 0.017(3) -0.019(3) 0.006(3)
C32 0.034(3) 0.042(3) 0.051(4) 0.018(3) 0.006(3) 0.016(3)
B1 0.035(4) 0.033(4) 0.045(5) 0.005(3) 0.003(3) 0.001(3)
N1 0.0169(19) 0.016(2) 0.020(2) -0.0024(16) -0.0006(17) 0.0004(15)
N2 0.022(2) 0.0191(19) 0.015(2) -0.0032(18) 0.000(3) -0.0009(18)
N21 0.018(2) 0.024(2) 0.019(2) -0.0012(16) -0.0042(18) 0.0001(16)
N22 0.017(2) 0.0171(18) 0.029(3) -0.0034(18) 0.001(3) -0.0014(17)
O1 0.0281(17) 0.0223(19) 0.0205(18) 0.0021(16) 0.0035(15) 0.0026(17)
O2 0.040(2) 0.046(2) 0.041(3) -0.005(2) 0.022(2) 0.0105(19)
O21 0.0175(16) 0.032(2) 0.035(2) -0.0035(16) -0.0014(16) -0.0025(16)
O22 0.063(3) 0.063(3) 0.165(6) 0.016(3) -0.066(4) 0.001(3)
F1 0.054(2) 0.074(3) 0.052(3) -0.009(2) -0.021(2) 0.0021(19)
F2 0.074(3) 0.0278(17) 0.086(3) 0.0002(18) -0.017(2) -0.0015(18)
F3 0.036(2) 0.090(3) 0.080(3) 0.033(2) 0.013(2) 0.008(2)
F4 0.067(2) 0.0392(18) 0.048(2) 0.0172(17) 0.015(2) 0.0142(16)
Fe1 0.0171(3) 0.0156(3) 0.0207(3) -0.0018(3) 0.0000(3) -0.0002(3)

loop_
_atom_type_symbol
_atom_type_description
_atom_type_scat_dispersion_real
_atom_type_scat_dispersion_imag
_atom_type_scat_source
C C 0.0033 0.0016 'International Tables Vol C Tables 4.2.6.8 and 6.1.1.4'
H H 0.0000 0.0000 'International Tables Vol C Tables 4.2.6.8 and 6.1.1.4'
B B 0.0013 0.0007 'International Tables Vol C Tables 4.2.6.8 and 6.1.1.4'
N N 0.0061 0.0033 'International Tables Vol C Tables 4.2.6.8 and 6.1.1.4'
O O 0.0106 0.0060 'International Tables Vol C Tables 4.2.6.8 and 6.1.1.4'
F F 0.0171 0.0103 'International Tables Vol C Tables 4.2.6.8 and 6.1.1.4'
Fe Fe 0.3463 0.8444 'International Tables Vol C Tables 4.2.6.8 and 6.1.1.4'

loop_
_geom_angle_atom_site_label_1
_geom_angle_atom_site_label_2
_geom_angle_atom_site_label_3
_geom_angle
N1 C1 C2 123.0(4)
N1 C1 H1 118.5
C2 C1 H1 118.5
C1 C2 C3 118.9(5)
C1 C2 H2 120.6
C3 C2 H2 120.6
C2 C3 C4 118.8(5)
C2 C3 H3 120.6
C4 C3 H3 120.6
C5 C4 C3 119.0(5)
C5 C4 H4 120.5
C3 C4 H4 120.5
N1 C5 C4 122.3(4)
N1 C5 C6 115.5(4)
C4 C5 C6 122.2(4)
N2 C6 C5 109.4(4)
N2 C6 H6A 109.8
C5 C6 H6A 109.8
N2 C6 H6B 109.8
C5 C6 H6B 109.8
H6A C6 H6B 108.2
N2 C7 C14 128.1(4)
N2 C7 H7 116.0
C14 C7 H7 116.0
O1 C8 C14 122.9(4)
O1 C8 C9 113.5(4)
C14 C8 C9 123.5(4)
C8 C9 H9A 109.5
C8 C9 H9B 109.5
H9A C9 H9B 109.5
C8 C9 H9C 109.5
H9A C9 H9C 109.5
H9B C9 H9C 109.5
O2 C10 C14 121.5(5)
O2 C10 C11 119.5(5)
C14 C10 C11 119.0(5)
C10 C11 H11A 109.5
C10 C11 H11B 109.5
H11A C11 H11B 109.5
C10 C11 H11C 109.5
H11A C11 H11C 109.5
H11B C11 H11C 109.5
C8 C14 C7 120.5(4)
C8 C14 C10 122.0(4)
C7 C14 C10 117.5(4)
N21 C21 C22 121.9(5)
N21 C21 H21 119.0
C22 C21 H21 119.0
C21 C22 C23 118.6(5)
C21 C22 H22 120.7
C23 C22 H22 120.7
C24 C23 C22 120.0(5)
C24 C23 H23 120.0
C22 C23 H23 120.0
C23 C24 C25 118.5(5)
C23 C24 H24 120.7
C25 C24 H24 120.7
N21 C25 C24 121.8(4)
N21 C25 C26 116.2(4)
C24 C25 C26 122.0(4)
N22 C26 C25 110.4(4)
N22 C26 H26A 109.6
C25 C26 H26A 109.6
N22 C26 H26B 109.6
C25 C26 H26B 109.6
H26A C26 H26B 108.1
N22 C27 C28 128.5(4)
N22 C27 H27 115.8
C28 C27 H27 115.8
C29 C28 C27 120.7(4)
C29 C28 C31 122.4(5)
C27 C28 C31 116.9(5)
O21 C29 C28 121.9(5)
O21 C29 C30 113.6(4)
C28 C29 C30 124.4(5)
C29 C30 H30A 109.5
C29 C30 H30B 109.5
H30A C30 H30B 109.5
C29 C30 H30C 109.5
H30A C30 H30C 109.5
H30B C30 H30C 109.5
O22 C31 C28 121.8(6)
O22 C31 C32 116.4(5)
C28 C31 C32 121.5(5)
C31 C32 H32A 109.5
C31 C32 H32B 109.5
H32A C32 H32B 109.5
C31 C32 H32C 109.5
H32A C32 H32C 109.5
H32B C32 H32C 109.5
F4 B1 F1 108.8(5)
F4 B1 F3 109.3(5)
F1 B1 F3 110.3(6)
F4 B1 F2 109.2(6)
F1 B1 F2 109.2(5)
F3 B1 F2 110.0(5)
C5 N1 C1 117.9(4)
C5 N1 Fe1 116.3(3)
C1 N1 Fe1 125.7(3)
C7 N2 C6 116.8(4)
C7 N2 Fe1 126.5(3)
C6 N2 Fe1 116.7(3)
C25 N21 C21 119.1(4)
C25 N21 Fe1 117.5(3)
C21 N21 Fe1 123.4(3)
C27 N22 C26 115.1(4)
C27 N22 Fe1 127.3(3)
C26 N22 Fe1 117.6(3)
C8 O1 Fe1 134.0(3)
C29 O21 Fe1 136.9(3)
O1 Fe1 O21 94.43(13)
O1 Fe1 N2 85.78(15)
O21 Fe1 N2 96.64(15)
O1 Fe1 N22 98.69(16)
O21 Fe1 N22 84.57(15)
N2 Fe1 N22 175.28(15)
O1 Fe1 N21 89.24(14)
O21 Fe1 N21 162.80(13)
N2 Fe1 N21 100.39(15)
N22 Fe1 N21 78.26(15)
O1 Fe1 N1 161.64(13)
O21 Fe1 N1 94.38(14)
N2 Fe1 N1 77.22(15)
N22 Fe1 N1 98.15(16)
N21 Fe1 N1 87.09(14)

loop_
_geom_bond_atom_site_label_1
_geom_bond_atom_site_label_2
_geom_bond_distance
C1 N1 1.353(5)
C1 C2 1.373(7)
C1 H1 0.9500
C2 C3 1.376(7)
C2 H2 0.9500
C3 C4 1.399(7)
C3 H3 0.9500
C4 C5 1.378(6)
C4 H4 0.9500
C5 N1 1.343(5)
C5 C6 1.500(6)
C6 N2 1.464(6)
C6 H6A 0.9900
C6 H6B 0.9900
C7 N2 1.306(6)
C7 C14 1.412(6)
C7 H7 0.9500
C8 O1 1.286(5)
C8 C14 1.405(7)
C8 C9 1.491(7)
C9 H9A 0.9800
C9 H9B 0.9800
C9 H9C 0.9800
C10 O2 1.232(6)
C10 C14 1.480(6)
C10 C11 1.506(6)
C11 H11A 0.9800
C11 H11B 0.9800
C11 H11C 0.9800
C21 N21 1.353(5)
C21 C22 1.375(6)
C21 H21 0.9500
C22 C23 1.377(7)
C22 H22 0.9500
C23 C24 1.376(7)
C23 H23 0.9500
C24 C25 1.388(6)
C24 H24 0.9500
C25 N21 1.336(5)
C25 C26 1.514(6)
C26 N22 1.469(6)
C26 H26A 0.9900
C26 H26B 0.9900
C27 N22 1.299(5)
C27 C28 1.408(6)
C27 H27 0.9500
C28 C29 1.403(7)
C28 C31 1.474(7)
C29 O21 1.282(5)
C29 C30 1.503(7)
C30 H30A 0.9800
C30 H30B 0.9800
C30 H30C 0.9800
C31 O22 1.246(7)
C31 C32 1.476(8)
C32 H32A 0.9800
C32 H32B 0.9800
C32 H32C 0.9800
B1 F4 1.359(7)
B1 F1 1.375(7)
B1 F3 1.382(7)
B1 F2 1.386(7)
N1 Fe1 2.133(4)
N2 Fe1 2.028(3)
N21 Fe1 2.108(4)
N22 Fe1 2.047(3)
O1 Fe1 1.953(3)
O21 Fe1 1.956(3)

loop_
_geom_torsion_atom_site_label_1
_geom_torsion_atom_site_label_2
_geom_torsion_atom_site_label_3
_geom_torsion_atom_site_label_4
_geom_torsion
N1 C1 C2 C3 0.1(7)
C1 C2 C3 C4 -0.7(7)
C2 C3 C4 C5 0.7(7)
C3 C4 C5 N1 -0.2(7)
C3 C4 C5 C6 179.3(5)
N1 C5 C6 N2 -16.5(6)
C4 C5 C6 N2 164.0(4)
O1 C8 C14 C7 -2.5(7)
C9 C8 C14 C7 174.7(4)
O1 C8 C14 C10 179.8(4)
C9 C8 C14 C10 -3.0(7)
N2 C7 C14 C8 5.3(7)
N2 C7 C14 C10 -176.9(5)
O2 C10 C14 C8 -7.0(7)
C11 C10 C14 C8 172.8(4)
O2 C10 C14 C7 175.2(5)
C11 C10 C14 C7 -4.9(7)
N21 C21 C22 C23 1.2(7)
C21 C22 C23 C24 -0.8(8)
C22 C23 C24 C25 0.1(8)
C23 C24 C25 N21 0.3(8)
C23 C24 C25 C26 177.7(5)
N21 C25 C26 N22 -1.3(6)
C24 C25 C26 N22 -178.8(5)
N22 C27 C28 C29 -0.7(9)
N22 C27 C28 C31 179.2(5)
C27 C28 C29 O21 -1.5(8)
C31 C28 C29 O21 178.7(5)
C27 C28 C29 C30 175.5(5)
C31 C28 C29 C30 -4.3(8)
C29 C28 C31 O22 -14.2(10)
C27 C28 C31 O22 165.9(6)
C29 C28 C31 C32 172.9(5)
C27 C28 C31 C32 -7.0(9)
C4 C5 N1 C1 -0.3(7)
C6 C5 N1 C1 -179.8(4)
C4 C5 N1 Fe1 -178.6(4)
C6 C5 N1 Fe1 1.9(5)
C2 C1 N1 C5 0.3(7)
C2 C1 N1 Fe1 178.4(3)
C14 C7 N2 C6 -175.3(4)
C14 C7 N2 Fe1 5.3(7)
C5 C6 N2 C7 -154.8(4)
C5 C6 N2 Fe1 24.7(5)
C24 C25 N21 C21 0.0(7)
C26 C25 N21 C21 -177.4(4)
C24 C25 N21 Fe1 177.6(4)
C26 C25 N21 Fe1 0.1(6)
C22 C21 N21 C25 -0.8(7)
C22 C21 N21 Fe1 -178.2(4)
C28 C27 N22 C26 -177.9(5)
C28 C27 N22 Fe1 -0.1(8)
C25 C26 N22 C27 180.0(4)
C25 C26 N22 Fe1 2.0(6)
C14 C8 O1 Fe1 -12.1(7)
C9 C8 O1 Fe1 170.4(3)
C28 C29 O21 Fe1 4.9(8)
C30 C29 O21 Fe1 -172.3(3)
